data_7034820
loop_
_publ_author_name
'Pinter, Piermaria'
'Biffis, Andrea'
'Tubaro, Cristina'
'Tenne, Mario'
'Kaliner, Maria'
'Strassner, Thomas'

_publ_section_title
;
 Palladium(ii) complexes with electron-poor, 4,5-disubstituted
 diimidazol-2-ylidene ligands: synthesis, characterization and catalytic
 activity.
;
_journal_issue 20
_journal_name_full 'Dalton transactions (Cambridge, England : 2003)'
_journal_page_first 9391
_journal_page_last 9399
_journal_paper_doi 10.1039/c5dt01067e
_journal_volume 44
_journal_year 2015
_chemical_formula_moiety 'C15 H12 Br2 N8 Pd'
_chemical_formula_sum 'C15 H12 Br2 N8 Pd'
_chemical_formula_weight 570.55
_chemical_name_systematic
; 
 ? 
;
_space_group_IT_number 110
_symmetry_cell_setting tetragonal
_symmetry_space_group_name_Hall 'I 4bw -2c'
_symmetry_space_group_name_H-M 'I 41 c d'
_atom_sites_solution_hydrogens geom
_atom_sites_solution_primary direct
_atom_sites_solution_secondary difmap
_audit_creation_method SHELXL-97
_audit_update_record
;
2015-03-16 deposited with the CCDC.
2015-04-17 downloaded from the CCDC.
;
_cell_angle_alpha 90.00
_cell_angle_beta 90.00
_cell_angle_gamma 90.00
_cell_formula_units_Z 16
_cell_length_a 23.9130(3)
_cell_length_b 23.9130(3)
_cell_length_c 13.699(3)
_cell_measurement_reflns_used 1000
_cell_measurement_temperature 198(2)
_cell_measurement_theta_max 21.166
_cell_measurement_theta_min 4.088
_cell_volume 7833.5(17)
_computing_cell_refinement 'Dirax/lsq (Duisenberg, 1992)'
_computing_data_collection 'Collect (Nonius BV, 1999)'
_computing_data_reduction 'EvalCCD (Duisenberg et al., 2003)'
_computing_molecular_graphics 'ORTEP-3 (Farrugia, 2012)'
_computing_publication_material 'enCIFer (Allen et al., 2004)'
_computing_structure_refinement 'SHELXLE-97 (Sheldrick, 2008), SHELXLE (Huebschle, 2011)'
_computing_structure_solution 'SIR97 (Altomare et al., 1999)'
_diffrn_ambient_temperature 198(2)
_diffrn_detector_area_resol_mean 9
_diffrn_measured_fraction_theta_full 0.998
_diffrn_measured_fraction_theta_max 0.998
_diffrn_measurement_device_type 'Bruker KappaCCD'
_diffrn_measurement_method 'phi- and omega-rotation'
_diffrn_radiation_monochromator graphite
_diffrn_radiation_source 'fine-focus sealed tube'
_diffrn_radiation_type MoK\a
_diffrn_radiation_wavelength 0.71073
_diffrn_reflns_av_R_equivalents 0.0793
_diffrn_reflns_av_sigmaI/netI 0.0285
_diffrn_reflns_limit_h_max 28
_diffrn_reflns_limit_h_min -28
_diffrn_reflns_limit_k_max 28
_diffrn_reflns_limit_k_min -28
_diffrn_reflns_limit_l_max 16
_diffrn_reflns_limit_l_min -16
_diffrn_reflns_number 72663
_diffrn_reflns_theta_full 25.20
_diffrn_reflns_theta_max 25.20
_diffrn_reflns_theta_min 3.21
_exptl_absorpt_coefficient_mu 5.044
_exptl_absorpt_correction_T_max 0.4019
_exptl_absorpt_correction_T_min 0.3653
_exptl_absorpt_correction_type multi-scan
_exptl_absorpt_process_details 'SADABS (Sheldrick, 2002)'
_exptl_crystal_colour colourless
_exptl_crystal_density_diffrn 1.935
_exptl_crystal_density_method 'not measured'
_exptl_crystal_description fragment
_exptl_crystal_F_000 4384
_exptl_crystal_size_max 0.25
_exptl_crystal_size_mid 0.22
_exptl_crystal_size_min 0.22
_refine_diff_density_max 0.625
_refine_diff_density_min -0.355
_refine_diff_density_rms 0.092
_refine_ls_abs_structure_details 'Flack H D (1983), Acta Cryst. A39, 876-881'
_refine_ls_abs_structure_Flack 0.128(10)
_refine_ls_extinction_method none
_refine_ls_goodness_of_fit_ref 1.056
_refine_ls_hydrogen_treatment constr
_refine_ls_matrix_type full
_refine_ls_number_parameters 237
_refine_ls_number_reflns 3514
_refine_ls_number_restraints 1
_refine_ls_restrained_S_all 1.056
_refine_ls_R_factor_all 0.0394
_refine_ls_R_factor_gt 0.0331
_refine_ls_shift/su_max 0.000
_refine_ls_shift/su_mean 0.000
_refine_ls_structure_factor_coef Fsqd
_refine_ls_weighting_details 'calc w=1/[\s^2^(Fo^2^)+(0.0365P)^2^+26.3781P] where P=(Fo^2^+2Fc^2^)/3'
_refine_ls_weighting_scheme calc
_refine_ls_wR_factor_gt 0.0736
_refine_ls_wR_factor_ref 0.0764
_reflns_number_gt 3204
_reflns_number_total 3514
_reflns_threshold_expression >2sigma(I)
_cod_data_source_file c5dt01067e2.cif
_cod_data_source_block compound_3e
_cod_depositor_comments 'Adding full bibliography for 7034817--7034820.cif.'
_cod_original_cell_volume 7833.5(16)
_cod_original_sg_symbol_H-M I41cd
_cod_database_code 7034820

loop_
_symmetry_equiv_pos_as_xyz
'x, y, z'
'-x, -y, z'
'-y, x+1/2, z+1/4'
'y, -x+1/2, z+1/4'
'-x, y, z+1/2'
'x, -y, z+1/2'
'y+1/2, x, z+1/4'
'-y+1/2, -x, z+1/4'
'x+1/2, y+1/2, z+1/2'
'-x+1/2, -y+1/2, z+1/2'
'-y+1/2, x+1, z+3/4'
'y+1/2, -x+1, z+3/4'
'-x+1/2, y+1/2, z+1'
'x+1/2, -y+1/2, z+1'
'y+1, x+1/2, z+3/4'
'-y+1, -x+1/2, z+3/4'

loop_
_atom_site_label
_atom_site_type_symbol
_atom_site_fract_x
_atom_site_fract_y
_atom_site_fract_z
_atom_site_U_iso_or_equiv
_atom_site_adp_type
_atom_site_occupancy
_atom_site_symmetry_multiplicity
_atom_site_calc_flag
_atom_site_refinement_flags
Pd1 Pd 0.201574(17) 0.489631(15) 0.91218(3) 0.03159(12) Uani 1 1 d .
Br1 Br 0.24722(3) 0.55918(3) 0.80752(5) 0.05181(19) Uani 1 1 d .
N1 N 0.2365(2) 0.5641(2) 1.0732(4) 0.0343(11) Uani 1 1 d .
C1 C 0.2462(2) 0.5184(2) 1.0215(4) 0.0326(13) Uani 1 1 d .
Br2 Br 0.14047(3) 0.45238(3) 0.78361(5) 0.05031(19) Uani 1 1 d .
N2 N 0.29073(19) 0.4933(2) 1.0631(4) 0.0375(12) Uani 1 1 d .
C2 C 0.2741(3) 0.5685(3) 1.1465(4) 0.0400(14) Uani 1 1 d .
N3 N 0.1209(2) 0.4517(2) 1.0618(4) 0.0397(12) Uani 1 1 d .
C3 C 0.3083(2) 0.5251(3) 1.1411(5) 0.0448(16) Uani 1 1 d .
N4 N 0.1900(2) 0.3950(2) 1.0521(4) 0.0395(11) Uani 1 1 d .
C4 C 0.1934(3) 0.6056(3) 1.0508(5) 0.0458(15) Uani 1 1 d .
H4A H 0.1634 0.6033 1.0995 0.069 Uiso 1 1 calc R
H4B H 0.1779 0.5982 0.9858 0.069 Uiso 1 1 calc R
H4C H 0.2098 0.6432 1.0522 0.069 Uiso 1 1 calc R
N5 N 0.2723(3) 0.6459(3) 1.2738(6) 0.085(2) Uani 1 1 d .
C5 C 0.3188(3) 0.4422(3) 1.0274(5) 0.0457(16) Uani 1 1 d .
H5A H 0.3587 0.4440 1.0466 0.055 Uiso 1 1 calc R
H5B H 0.3174 0.4423 0.9551 0.055 Uiso 1 1 calc R
N6 N 0.3907(3) 0.5032(4) 1.2521(6) 0.087(2) Uani 1 1 d .
C6 C 0.2945(3) 0.3869(3) 1.0639(5) 0.0427(15) Uani 1 1 d .
H6A H 0.3233 0.3576 1.0549 0.051 Uiso 1 1 calc R
H6B H 0.2879 0.3905 1.1349 0.051 Uiso 1 1 calc R
N7 N 0.0353(3) 0.4153(3) 1.2592(6) 0.092(3) Uani 1 1 d .
C7 C 0.2409(3) 0.3663(3) 1.0174(5) 0.0470(16) Uani 1 1 d .
H7A H 0.2437 0.3712 0.9458 0.056 Uiso 1 1 calc R
H7B H 0.2370 0.3258 1.0305 0.056 Uiso 1 1 calc R
N8 N 0.1839(4) 0.2967(3) 1.2405(6) 0.096(3) Uani 1 1 d .
C8 C 0.1674(2) 0.4396(3) 1.0097(4) 0.0358(14) Uani 1 1 d .
C9 C 0.1147(3) 0.4135(3) 1.1347(5) 0.0465(16) Uani 1 1 d .
C10 C 0.1578(3) 0.3782(3) 1.1294(4) 0.0464(17) Uani 1 1 d .
C11 C 0.0821(2) 0.4970(3) 1.0400(5) 0.0507(16) Uani 1 1 d .
H11A H 0.0853 0.5261 1.0901 0.076 Uiso 1 1 calc R
H11B H 0.0438 0.4824 1.0392 0.076 Uiso 1 1 calc R
H11C H 0.0911 0.5130 0.9760 0.076 Uiso 1 1 calc R
C12 C 0.2740(3) 0.6124(3) 1.2162(5) 0.0542(18) Uani 1 1 d .
C13 C 0.3546(3) 0.5109(3) 1.2026(5) 0.0561(19) Uani 1 1 d .
C14 C 0.0695(3) 0.4139(3) 1.2027(6) 0.061(2) Uani 1 1 d .
C15 C 0.1727(3) 0.3320(3) 1.1910(6) 0.062(2) Uani 1 1 d .

loop_
_atom_site_aniso_label
_atom_site_aniso_U_11
_atom_site_aniso_U_22
_atom_site_aniso_U_33
_atom_site_aniso_U_23
_atom_site_aniso_U_13
_atom_site_aniso_U_12
Pd1 0.0340(2) 0.0364(2) 0.0244(2) 0.0054(2) 0.0015(2) 0.00226(18)
Br1 0.0658(4) 0.0504(4) 0.0392(4) 0.0112(3) 0.0154(3) -0.0004(3)
N1 0.038(3) 0.035(3) 0.030(3) 0.005(2) 0.007(2) -0.001(2)
C1 0.029(3) 0.043(3) 0.025(3) 0.014(3) 0.005(2) -0.007(2)
Br2 0.0576(4) 0.0531(4) 0.0402(3) -0.0029(3) -0.0105(3) -0.0016(3)
N2 0.032(3) 0.039(3) 0.041(3) 0.010(2) 0.000(2) -0.006(2)
C2 0.044(3) 0.047(4) 0.030(3) 0.006(3) 0.003(3) -0.013(3)
N3 0.033(3) 0.049(3) 0.037(3) 0.007(2) 0.003(2) -0.007(2)
C3 0.035(3) 0.054(4) 0.045(4) 0.014(3) -0.005(3) -0.015(3)
N4 0.046(3) 0.038(3) 0.034(3) 0.010(2) -0.002(2) -0.005(2)
C4 0.049(4) 0.042(4) 0.047(4) 0.002(3) 0.001(3) 0.005(3)
N5 0.085(5) 0.104(6) 0.067(5) -0.015(5) 0.018(4) -0.038(5)
C5 0.031(3) 0.057(4) 0.049(4) 0.007(3) 0.008(3) 0.010(3)
N6 0.052(4) 0.130(7) 0.078(5) 0.038(5) -0.019(4) -0.014(4)
C6 0.041(3) 0.046(4) 0.041(4) 0.005(3) 0.002(3) 0.010(3)
N7 0.080(5) 0.102(6) 0.095(6) 0.024(5) 0.042(5) -0.018(5)
C7 0.057(4) 0.039(4) 0.045(4) -0.001(3) 0.001(3) 0.004(3)
N8 0.140(8) 0.056(4) 0.092(6) 0.042(4) -0.020(5) -0.023(5)
C8 0.036(3) 0.043(3) 0.029(3) 0.002(3) 0.003(3) -0.009(3)
C9 0.042(4) 0.052(4) 0.046(4) 0.007(3) 0.003(3) -0.015(3)
C10 0.051(4) 0.054(4) 0.034(3) 0.009(3) 0.003(3) -0.025(3)
C11 0.038(3) 0.060(4) 0.054(4) 0.006(3) 0.005(3) 0.001(3)
C12 0.058(4) 0.063(5) 0.042(4) -0.015(4) 0.010(3) -0.026(4)
C13 0.042(4) 0.079(5) 0.048(4) 0.017(4) -0.011(3) -0.009(4)
C14 0.060(5) 0.068(5) 0.055(4) 0.009(4) 0.015(4) -0.023(4)
C15 0.076(5) 0.050(4) 0.061(5) 0.016(4) -0.007(4) -0.020(4)

loop_
_atom_type_symbol
_atom_type_description
_atom_type_scat_dispersion_real
_atom_type_scat_dispersion_imag
_atom_type_scat_source
C C 0.0033 0.0016 'International Tables Vol C Tables 4.2.6.8 and 6.1.1.4'
H H 0.0000 0.0000 'International Tables Vol C Tables 4.2.6.8 and 6.1.1.4'
Br Br -0.2901 2.4595 'International Tables Vol C Tables 4.2.6.8 and 6.1.1.4'
N N 0.0061 0.0033 'International Tables Vol C Tables 4.2.6.8 and 6.1.1.4'
Pd Pd -0.9988 1.0072 'International Tables Vol C Tables 4.2.6.8 and 6.1.1.4'

loop_
_geom_angle_atom_site_label_1
_geom_angle_atom_site_label_2
_geom_angle_atom_site_label_3
_geom_angle
C1 Pd1 C8 85.5(2)
C1 Pd1 Br1 88.08(15)
C8 Pd1 Br1 173.03(17)
C1 Pd1 Br2 175.99(15)
C8 Pd1 Br2 91.11(17)
Br1 Pd1 Br2 95.25(3)
C1 N1 C2 110.2(5)
C1 N1 C4 124.8(5)
C2 N1 C4 124.9(5)
N1 C1 N2 106.3(5)
N1 C1 Pd1 127.1(4)
N2 C1 Pd1 126.5(5)
C1 N2 C3 108.7(5)
C1 N2 C5 126.0(6)
C3 N2 C5 125.2(5)
C3 C2 N1 107.9(6)
C3 C2 C12 128.3(7)
N1 C2 C12 123.8(6)
C8 N3 C9 109.5(5)
C8 N3 C11 125.0(5)
C9 N3 C11 125.4(5)
C2 C3 N2 106.8(5)
C2 C3 C13 129.1(7)
N2 C3 C13 124.1(7)
C8 N4 C10 110.2(5)
C8 N4 C7 124.6(5)
C10 N4 C7 125.2(5)
N1 C4 H4A 109.5
N1 C4 H4B 109.5
H4A C4 H4B 109.5
N1 C4 H4C 109.5
H4A C4 H4C 109.5
H4B C4 H4C 109.5
N2 C5 C6 115.7(5)
N2 C5 H5A 108.4
C6 C5 H5A 108.4
N2 C5 H5B 108.4
C6 C5 H5B 108.4
H5A C5 H5B 107.4
C7 C6 C5 117.8(5)
C7 C6 H6A 107.9
C5 C6 H6A 107.9
C7 C6 H6B 107.9
C5 C6 H6B 107.9
H6A C6 H6B 107.2
N4 C7 C6 114.3(5)
N4 C7 H7A 108.7
C6 C7 H7A 108.7
N4 C7 H7B 108.7
C6 C7 H7B 108.7
H7A C7 H7B 107.6
N4 C8 N3 106.0(5)
N4 C8 Pd1 127.9(4)
N3 C8 Pd1 124.7(5)
C10 C9 N3 107.5(5)
C10 C9 C14 128.6(7)
N3 C9 C14 123.9(7)
C9 C10 N4 106.9(6)
C9 C10 C15 130.3(6)
N4 C10 C15 122.8(7)
N3 C11 H11A 109.5
N3 C11 H11B 109.5
H11A C11 H11B 109.5
N3 C11 H11C 109.5
H11A C11 H11C 109.5
H11B C11 H11C 109.5
N5 C12 C2 177.0(8)
N6 C13 C3 175.6(10)
N7 C14 C9 177.0(9)
N8 C15 C10 178.6(10)

loop_
_geom_bond_atom_site_label_1
_geom_bond_atom_site_label_2
_geom_bond_distance
Pd1 C1 1.964(6)
Pd1 C8 1.971(6)
Pd1 Br1 2.4521(8)
Pd1 Br2 2.4557(8)
N1 C1 1.323(8)
N1 C2 1.351(8)
N1 C4 1.465(8)
C1 N2 1.349(7)
N2 C3 1.377(9)
N2 C5 1.477(8)
C2 C3 1.323(9)
C2 C12 1.419(10)
N3 C8 1.351(8)
N3 C9 1.361(8)
N3 C11 1.458(8)
C3 C13 1.433(9)
N4 C8 1.330(8)
N4 C10 1.369(8)
N4 C7 1.476(8)
C4 H4A 0.9800
C4 H4B 0.9800
C4 H4C 0.9800
N5 C12 1.126(9)
C5 C6 1.531(9)
C5 H5A 0.9900
C5 H5B 0.9900
N6 C13 1.112(9)
C6 C7 1.513(9)
C6 H6A 0.9900
C6 H6B 0.9900
N7 C14 1.126(10)
C7 H7A 0.9900
C7 H7B 0.9900
N8 C15 1.116(10)
C9 C10 1.335(9)
C9 C14 1.428(10)
C10 C15 1.434(10)
C11 H11A 0.9800
C11 H11B 0.9800
C11 H11C 0.9800

loop_
_geom_torsion_atom_site_label_1
_geom_torsion_atom_site_label_2
_geom_torsion_atom_site_label_3
_geom_torsion_atom_site_label_4
_geom_torsion
C2 N1 C1 N2 0.2(6)
C4 N1 C1 N2 176.9(5)
C2 N1 C1 Pd1 176.1(4)
C4 N1 C1 Pd1 -7.2(8)
C8 Pd1 C1 N1 -98.2(5)
Br1 Pd1 C1 N1 79.2(5)
C8 Pd1 C1 N2 76.8(5)
Br1 Pd1 C1 N2 -105.7(5)
N1 C1 N2 C3 -0.5(6)
Pd1 C1 N2 C3 -176.4(4)
N1 C1 N2 C5 -176.4(5)
Pd1 C1 N2 C5 7.6(8)
C1 N1 C2 C3 0.2(7)
C4 N1 C2 C3 -176.6(5)
C1 N1 C2 C12 -178.5(6)
C4 N1 C2 C12 4.8(9)
N1 C2 C3 N2 -0.5(7)
C12 C2 C3 N2 178.1(6)
N1 C2 C3 C13 -179.6(6)
C12 C2 C3 C13 -1.0(12)
C1 N2 C3 C2 0.6(7)
C5 N2 C3 C2 176.6(5)
C1 N2 C3 C13 179.7(6)
C5 N2 C3 C13 -4.2(10)
C1 N2 C5 C6 -87.6(7)
C3 N2 C5 C6 97.1(7)
N2 C5 C6 C7 77.0(8)
C8 N4 C7 C6 92.5(7)
C10 N4 C7 C6 -90.7(7)
C5 C6 C7 N4 -77.5(7)
C10 N4 C8 N3 1.0(7)
C7 N4 C8 N3 178.2(5)
C10 N4 C8 Pd1 167.8(4)
C7 N4 C8 Pd1 -15.0(9)
C9 N3 C8 N4 -1.4(7)
C11 N3 C8 N4 -178.5(6)
C9 N3 C8 Pd1 -168.6(4)
C11 N3 C8 Pd1 14.2(9)
C1 Pd1 C8 N4 -73.4(6)
Br2 Pd1 C8 N4 108.6(5)
C1 Pd1 C8 N3 91.0(5)
Br2 Pd1 C8 N3 -86.9(5)
C8 N3 C9 C10 1.2(7)
C11 N3 C9 C10 178.3(6)
C8 N3 C9 C14 -179.4(6)
C11 N3 C9 C14 -2.3(10)
N3 C9 C10 N4 -0.5(7)
C14 C9 C10 N4 -179.9(7)
N3 C9 C10 C15 176.9(7)
C14 C9 C10 C15 -2.5(13)
C8 N4 C10 C9 -0.4(7)
C7 N4 C10 C9 -177.5(6)
C8 N4 C10 C15 -178.0(6)
C7 N4 C10 C15 4.9(10)
